data_7117778
loop_
_publ_author_name
'Bole Yu'
'Ying Chen'
'Mei Hong'
'Pingping Duan'
'Shifeng Gan'
'Hui Chao'
'Zujin Zhao'
'Jing Zhao'

_publ_section_title
;
 Rhodium-catalyzed C-H activation of hydrazines leads to isoquinolones
 with tunable aggregation-induced emission properties
;
_journal_name_full Chem.Commun.
_journal_page_first 14365
_journal_paper_doi 10.1039/C5cc05239D
_journal_volume 51
_journal_year 2015
_chemical_formula_sum 'C30 H21 N O'
_chemical_formula_weight 411.48
_chemical_name_systematic
;
 ?
;
_space_group_crystal_system orthorhombic
_space_group_IT_number 61
_space_group_name_Hall '-P 2ac 2ab'
_space_group_name_H-M_alt 'P b c a'
_symmetry_space_group_name_Hall '-P 2ac 2ab'
_symmetry_space_group_name_H-M 'P b c a'
_atom_sites_solution_hydrogens geom
_audit_creation_method SHELXL-2014
_audit_update_record
;
2015-03-20 deposited with the CCDC.
2015-08-03 downloaded from the CCDC.
;
_cell_angle_alpha 90
_cell_angle_beta 90
_cell_angle_gamma 90
_cell_formula_units_Z 8
_cell_length_a 11.1528(2)
_cell_length_b 12.1629(2)
_cell_length_c 32.522(2)
_cell_measurement_reflns_used 41947
_cell_measurement_temperature 293(2)
_cell_measurement_theta_max 68.30
_cell_measurement_theta_min 6.50
_cell_volume 4411.6(3)
_computing_cell_refinement 'CrystalClear-SM Auto 2.0 r4'
_computing_data_collection 'CrystalClear-SM 2.0 r4 (Rigaku, 2009)'
_computing_data_reduction 'CrystalClear-SM Auto 2.0 r4'
_computing_molecular_graphics 'CrystalStructure 4.0'
_computing_publication_material 'CrystalStructure 4.0 (Rigaku, 2009)'
_computing_structure_refinement 'SHELXL-2014 (Sheldrick, 2014)'
_computing_structure_solution 'SHELXS97 (Sheldrick, 1997)'
_diffrn_ambient_temperature 293(2)
_diffrn_measured_fraction_theta_full 0.995
_diffrn_measured_fraction_theta_max 0.992
_diffrn_measurement_device_type 'Rigaku Saturn944+ CCD'
_diffrn_measurement_method \w
_diffrn_radiation_type CuK\a
_diffrn_radiation_wavelength 1.54187
_diffrn_reflns_av_R_equivalents 0.0435
_diffrn_reflns_av_unetI/netI 0.0254
_diffrn_reflns_laue_measured_fraction_full 0.995
_diffrn_reflns_laue_measured_fraction_max 0.992
_diffrn_reflns_limit_h_max 13
_diffrn_reflns_limit_h_min -12
_diffrn_reflns_limit_k_max 14
_diffrn_reflns_limit_k_min -14
_diffrn_reflns_limit_l_max 38
_diffrn_reflns_limit_l_min -39
_diffrn_reflns_number 51493
_diffrn_reflns_point_group_measured_fraction_full 0.995
_diffrn_reflns_point_group_measured_fraction_max 0.992
_diffrn_reflns_theta_full 67.687
_diffrn_reflns_theta_max 68.446
_diffrn_reflns_theta_min 6.739
_exptl_absorpt_coefficient_mu 0.578
_exptl_absorpt_correction_T_max 0.904
_exptl_absorpt_correction_T_min 0.741
_exptl_absorpt_correction_type multi-scan
_exptl_absorpt_process_details 'Jacobson, R. (1998) Private communication'
_exptl_crystal_colour colorless
_exptl_crystal_density_diffrn 1.239
_exptl_crystal_description prism
_exptl_crystal_F_000 1728
_exptl_crystal_size_max 0.200
_exptl_crystal_size_mid 0.200
_exptl_crystal_size_min 0.200
_refine_diff_density_max 0.141
_refine_diff_density_min -0.165
_refine_diff_density_rms 0.045
_refine_ls_extinction_coef .
_refine_ls_extinction_method none
_refine_ls_goodness_of_fit_ref 1.093
_refine_ls_hydrogen_treatment constr
_refine_ls_matrix_type full
_refine_ls_number_parameters 290
_refine_ls_number_reflns 4022
_refine_ls_number_restraints 0
_refine_ls_restrained_S_all 1.093
_refine_ls_R_factor_all 0.0461
_refine_ls_R_factor_gt 0.0417
_refine_ls_shift/su_max 0.000
_refine_ls_shift/su_mean 0.000
_refine_ls_structure_factor_coef Fsqd
_refine_ls_weighting_details 'w=1/[\s^2^(Fo^2^)+(0.0563P)^2^+0.5487P] where P=(Fo^2^+2Fc^2^)/3'
_refine_ls_weighting_scheme calc
_refine_ls_wR_factor_gt 0.1077
_refine_ls_wR_factor_ref 0.1112
_reflns_Friedel_coverage 0.000
_reflns_friedel_fraction_full .
_reflns_friedel_fraction_max .
_reflns_number_gt 3499
_reflns_number_total 4022
_reflns_threshold_expression 'I > 2\s(I)'
_cod_data_source_file c5cc05239d2.cif
_cod_data_source_block shelx_1
_cod_database_code 7117778
_shelx_space_group_comment
;
The symmetry employed for this shelxl refinement is uniquely defined
by the following loop, which should always be used as a source of
symmetry information in preference to the above space-group names.
They are only intended as comments.
;
_shelx_estimated_absorpt_t_min 0.893
_shelx_estimated_absorpt_t_max 0.893
_shelxl_version_number 2014-3

loop_
_space_group_symop_operation_xyz
'x, y, z'
'x+1/2, -y+1/2, -z'
'-x, y+1/2, -z+1/2'
'-x+1/2, -y, z+1/2'
'-x, -y, -z'
'-x-1/2, y-1/2, z'
'x, -y-1/2, z-1/2'
'x-1/2, y, -z-1/2'

loop_
_atom_site_label
_atom_site_type_symbol
_atom_site_fract_x
_atom_site_fract_y
_atom_site_fract_z
_atom_site_U_iso_or_equiv
_atom_site_adp_type
_atom_site_occupancy
_atom_site_site_symmetry_order
_atom_site_calc_flag
_atom_site_refinement_flags_posn
_atom_site_refinement_flags_adp
_atom_site_refinement_flags_occupancy
_atom_site_disorder_assembly
_atom_site_disorder_group
O1 O -0.17450(7) 0.91515(8) 0.08729(3) 0.0584(3) Uani 1 1 d . . . . .
N1 N 0.00584(8) 0.91959(8) 0.12099(3) 0.0466(2) Uani 1 1 d . . . . .
C1 C -0.34116(16) 0.67015(14) 0.15699(5) 0.0761(4) Uani 1 1 d . . . . .
H1 H -0.4060 0.6221 0.1558 0.091 Uiso 1 1 calc R U . . .
C2 C -0.23252(16) 0.63949(13) 0.14105(5) 0.0752(4) Uani 1 1 d . . . . .
H2 H -0.2235 0.5701 0.1294 0.090 Uiso 1 1 calc R U . . .
C3 C -0.13639(14) 0.71094(11) 0.14210(5) 0.0634(4) Uani 1 1 d . . . . .
H3 H -0.0630 0.6894 0.1312 0.076 Uiso 1 1 calc R U . . .
C4 C -0.14833(12) 0.81483(10) 0.15938(4) 0.0518(3) Uani 1 1 d . . . . .
C5 C -0.04511(11) 0.89214(10) 0.15996(4) 0.0503(3) Uani 1 1 d . . . . .
C6 C 0.12695(10) 0.95465(10) 0.11833(4) 0.0490(3) Uani 1 1 d . . . . .
C7 C 0.18893(10) 0.93697(10) 0.08274(4) 0.0492(3) Uani 1 1 d . . . . .
C8 C 0.31875(10) 0.96354(10) 0.07733(4) 0.0499(3) Uani 1 1 d . . . . .
C9 C 0.35416(12) 1.04880(12) 0.05158(5) 0.0632(4) Uani 1 1 d . . . . .
H9 H 0.2962 1.0919 0.0389 0.076 Uiso 1 1 calc R U . . .
C10 C 0.47369(13) 1.07053(13) 0.04458(5) 0.0682(4) Uani 1 1 d . . . . .
H10 H 0.4957 1.1287 0.0276 0.082 Uiso 1 1 calc R U . . .
C11 C 0.56020(12) 1.00639(14) 0.06261(4) 0.0659(4) Uani 1 1 d . . . . .
H11 H 0.6409 1.0201 0.0576 0.079 Uiso 1 1 calc R U . . .
C12 C -0.35414(14) 0.77178(14) 0.17467(4) 0.0703(4) Uani 1 1 d . . . . .
H12 H -0.4277 0.7923 0.1857 0.084 Uiso 1 1 calc R U . . .
C13 C -0.25826(12) 0.84398(12) 0.17619(4) 0.0594(3) Uani 1 1 d . . . . .
H13 H -0.2676 0.9124 0.1885 0.071 Uiso 1 1 calc R U . . .
C14 C 0.12646(10) 0.89323(9) 0.04707(4) 0.0470(3) Uani 1 1 d . . . . .
C15 C 0.18586(12) 0.86181(11) 0.01061(4) 0.0568(3) Uani 1 1 d . . . . .
H15 H 0.2692 0.8628 0.0096 0.068 Uiso 1 1 calc R U . . .
C16 C 0.12204(13) 0.82983(12) -0.02337(4) 0.0639(4) Uani 1 1 d . . . . .
H16 H 0.1626 0.8086 -0.0471 0.077 Uiso 1 1 calc R U . . .
C17 C -0.00288(13) 0.82871(12) -0.02283(4) 0.0623(4) Uani 1 1 d . . . . .
H17 H -0.0454 0.8089 -0.0463 0.075 Uiso 1 1 calc R U . . .
C18 C -0.06290(11) 0.85695(11) 0.01235(4) 0.0531(3) Uani 1 1 d . . . . .
H18 H -0.1463 0.8559 0.0128 0.064 Uiso 1 1 calc R U . . .
C19 C 0.00097(10) 0.88739(9) 0.04764(3) 0.0451(3) Uani 1 1 d . . . . .
C20 C -0.06556(10) 0.91010(10) 0.08528(4) 0.0455(3) Uani 1 1 d . . . . .
C21 C 0.40688(11) 0.90031(11) 0.09572(4) 0.0564(3) Uani 1 1 d . . . . .
H21 H 0.3855 0.8431 0.1132 0.068 Uiso 1 1 calc R U . . .
C22 C 0.52698(12) 0.92187(13) 0.08814(4) 0.0648(4) Uani 1 1 d . . . . .
H22 H 0.5856 0.8786 0.1005 0.078 Uiso 1 1 calc R U . . .
C23 C 0.16872(11) 1.01657(12) 0.15479(4) 0.0580(3) Uani 1 1 d . . . . .
C24 C 0.26057(15) 1.09442(15) 0.15256(6) 0.0841(5) Uani 1 1 d . . . . .
H24 H 0.2992 1.1066 0.1276 0.101 Uiso 1 1 calc R U . . .
C25 C 0.29473(17) 1.15354(19) 0.18691(7) 0.1081(7) Uani 1 1 d . . . . .
H25 H 0.3560 1.2051 0.1849 0.130 Uiso 1 1 calc R U . . .
C26 C 0.23886(18) 1.13680(19) 0.22406(7) 0.1031(7) Uani 1 1 d . . . . .
H26 H 0.2638 1.1752 0.2473 0.124 Uiso 1 1 calc R U . . .
C27 C 0.14675(16) 1.06358(17) 0.22670(5) 0.0843(5) Uani 1 1 d . . . . .
H27 H 0.1082 1.0538 0.2518 0.101 Uiso 1 1 calc R U . . .
C28 C 0.10868(12) 1.00257(12) 0.19250(4) 0.0614(4) Uani 1 1 d . . . . .
C29 C 0.00722(12) 0.92736(12) 0.19491(4) 0.0597(3) Uani 1 1 d . . . . .
C30 C -0.03563(18) 0.89008(18) 0.23653(5) 0.0921(6) Uani 1 1 d . . . . .
H30A H -0.0788 0.9487 0.2496 0.138 Uiso 1 1 calc R U . . .
H30B H 0.0321 0.8701 0.2532 0.138 Uiso 1 1 calc R U . . .
H30C H -0.0875 0.8276 0.2334 0.138 Uiso 1 1 calc R U . . .

loop_
_atom_site_aniso_label
_atom_site_aniso_U_11
_atom_site_aniso_U_22
_atom_site_aniso_U_33
_atom_site_aniso_U_23
_atom_site_aniso_U_13
_atom_site_aniso_U_12
O1 0.0408(5) 0.0724(6) 0.0618(5) 0.0066(4) -0.0027(4) 0.0035(4)
N1 0.0437(5) 0.0470(6) 0.0490(5) -0.0027(4) -0.0029(4) 0.0005(4)
C1 0.0864(11) 0.0699(10) 0.0719(9) 0.0041(8) 0.0160(8) -0.0251(8)
C2 0.0956(11) 0.0513(8) 0.0787(9) -0.0042(7) 0.0156(8) -0.0120(8)
C3 0.0712(8) 0.0507(8) 0.0684(8) -0.0030(6) 0.0114(7) 0.0023(6)
C4 0.0606(7) 0.0470(7) 0.0479(6) 0.0031(5) 0.0034(5) 0.0016(6)
C5 0.0539(7) 0.0466(7) 0.0505(6) 0.0015(5) -0.0006(5) 0.0072(5)
C6 0.0433(6) 0.0457(7) 0.0580(7) -0.0035(5) -0.0059(5) 0.0011(5)
C7 0.0429(6) 0.0474(7) 0.0573(7) -0.0029(5) -0.0041(5) 0.0000(5)
C8 0.0426(6) 0.0520(7) 0.0552(6) -0.0034(5) -0.0042(5) -0.0023(5)
C9 0.0521(7) 0.0613(8) 0.0762(9) 0.0116(7) -0.0134(6) -0.0043(6)
C10 0.0601(8) 0.0733(10) 0.0710(9) 0.0110(7) -0.0062(7) -0.0175(7)
C11 0.0441(7) 0.0852(11) 0.0685(8) -0.0030(8) -0.0022(6) -0.0111(7)
C12 0.0687(9) 0.0801(11) 0.0622(8) 0.0041(7) 0.0213(7) -0.0090(8)
C13 0.0684(8) 0.0563(8) 0.0536(7) -0.0014(6) 0.0133(6) 0.0000(6)
C14 0.0452(6) 0.0433(6) 0.0525(6) -0.0003(5) -0.0020(5) -0.0009(5)
C15 0.0511(7) 0.0596(8) 0.0599(7) -0.0031(6) 0.0041(5) -0.0020(6)
C16 0.0719(9) 0.0657(9) 0.0539(7) -0.0065(6) 0.0064(6) -0.0037(7)
C17 0.0712(9) 0.0642(9) 0.0514(7) -0.0031(6) -0.0098(6) -0.0084(7)
C18 0.0505(7) 0.0534(7) 0.0556(7) 0.0032(6) -0.0095(5) -0.0042(5)
C19 0.0455(6) 0.0399(6) 0.0499(6) 0.0025(5) -0.0042(5) -0.0004(5)
C20 0.0413(6) 0.0422(6) 0.0528(6) 0.0036(5) -0.0051(5) -0.0005(5)
C21 0.0501(7) 0.0604(8) 0.0585(7) 0.0040(6) -0.0057(5) -0.0003(6)
C22 0.0455(7) 0.0786(10) 0.0703(9) -0.0002(7) -0.0118(6) 0.0062(6)
C23 0.0501(7) 0.0580(8) 0.0659(8) -0.0154(6) -0.0097(6) 0.0035(6)
C24 0.0684(9) 0.0886(12) 0.0954(11) -0.0383(10) 0.0034(8) -0.0208(9)
C25 0.0863(12) 0.1154(17) 0.1224(16) -0.0615(14) 0.0013(11) -0.0323(11)
C26 0.0872(12) 0.1211(17) 0.1009(13) -0.0581(12) -0.0172(11) -0.0104(12)
C27 0.0833(11) 0.1013(13) 0.0683(9) -0.0286(9) -0.0149(8) 0.0049(10)
C28 0.0604(8) 0.0630(8) 0.0608(8) -0.0110(6) -0.0160(6) 0.0092(6)
C29 0.0671(8) 0.0611(8) 0.0510(7) 0.0005(6) -0.0074(6) 0.0086(6)
C30 0.1128(14) 0.1125(15) 0.0509(8) 0.0116(9) -0.0113(8) -0.0100(11)

loop_
_atom_type_symbol
_atom_type_description
_atom_type_scat_dispersion_real
_atom_type_scat_dispersion_imag
_atom_type_scat_source
C C 0.0181 0.0091 'International Tables Vol C Tables 4.2.6.8 and 6.1.1.4'
H H 0.0000 0.0000 'International Tables Vol C Tables 4.2.6.8 and 6.1.1.4'
N N 0.0311 0.0180 'International Tables Vol C Tables 4.2.6.8 and 6.1.1.4'
O O 0.0492 0.0322 'International Tables Vol C Tables 4.2.6.8 and 6.1.1.4'

loop_
_geom_angle_atom_site_label_1
_geom_angle_atom_site_label_2
_geom_angle_atom_site_label_3
_geom_angle
_geom_angle_site_symmetry_1
_geom_angle_site_symmetry_3
C20 N1 C6 120.72(10) . .
C20 N1 C5 119.08(10) . .
C6 N1 C5 120.20(10) . .
C2 C1 C12 119.84(15) . .
C2 C1 H1 120.1 . .
C12 C1 H1 120.1 . .
C1 C2 C3 120.41(15) . .
C1 C2 H2 119.8 . .
C3 C2 H2 119.8 . .
C2 C3 C4 120.54(14) . .
C2 C3 H3 119.7 . .
C4 C3 H3 119.7 . .
C13 C4 C3 118.44(13) . .
C13 C4 C5 121.15(11) . .
C3 C4 C5 120.41(12) . .
C29 C5 N1 120.12(12) . .
C29 C5 C4 123.17(12) . .
N1 C5 C4 116.40(10) . .
C7 C6 N1 119.11(10) . .
C7 C6 C23 126.87(11) . .
N1 C6 C23 113.80(10) . .
C6 C7 C14 119.43(11) . .
C6 C7 C8 123.82(11) . .
C14 C7 C8 116.71(11) . .
C21 C8 C9 118.24(11) . .
C21 C8 C7 121.15(12) . .
C9 C8 C7 120.50(11) . .
C10 C9 C8 121.15(13) . .
C10 C9 H9 119.4 . .
C8 C9 H9 119.4 . .
C11 C10 C9 120.04(14) . .
C11 C10 H10 120.0 . .
C9 C10 H10 120.0 . .
C10 C11 C22 119.64(13) . .
C10 C11 H11 120.2 . .
C22 C11 H11 120.2 . .
C1 C12 C13 120.36(14) . .
C1 C12 H12 119.8 . .
C13 C12 H12 119.8 . .
C12 C13 C4 120.39(13) . .
C12 C13 H13 119.8 . .
C4 C13 H13 119.8 . .
C19 C14 C15 117.79(11) . .
C19 C14 C7 119.12(11) . .
C15 C14 C7 122.99(11) . .
C16 C15 C14 120.70(12) . .
C16 C15 H15 119.6 . .
C14 C15 H15 119.6 . .
C15 C16 C17 120.79(13) . .
C15 C16 H16 119.6 . .
C17 C16 H16 119.6 . .
C18 C17 C16 119.79(12) . .
C18 C17 H17 120.1 . .
C16 C17 H17 120.1 . .
C17 C18 C19 120.15(12) . .
C17 C18 H18 119.9 . .
C19 C18 H18 119.9 . .
C18 C19 C14 120.70(11) . .
C18 C19 C20 118.64(10) . .
C14 C19 C20 120.64(10) . .
O1 C20 N1 120.92(11) . .
O1 C20 C19 124.20(11) . .
N1 C20 C19 114.77(10) . .
C8 C21 C22 120.27(13) . .
C8 C21 H21 119.9 . .
C22 C21 H21 119.9 . .
C11 C22 C21 120.65(13) . .
C11 C22 H22 119.7 . .
C21 C22 H22 119.7 . .
C24 C23 C28 118.43(13) . .
C24 C23 C6 122.29(13) . .
C28 C23 C6 119.13(12) . .
C25 C24 C23 120.86(18) . .
C25 C24 H24 119.6 . .
C23 C24 H24 119.6 . .
C26 C25 C24 120.56(18) . .
C26 C25 H25 119.7 . .
C24 C25 H25 119.7 . .
C27 C26 C25 119.61(16) . .
C27 C26 H26 120.2 . .
C25 C26 H26 120.2 . .
C26 C27 C28 121.61(17) . .
C26 C27 H27 119.2 . .
C28 C27 H27 119.2 . .
C27 C28 C23 118.87(15) . .
C27 C28 C29 121.64(14) . .
C23 C28 C29 119.48(11) . .
C5 C29 C28 119.37(12) . .
C5 C29 C30 121.68(14) . .
C28 C29 C30 118.95(13) . .
C29 C30 H30A 109.5 . .
C29 C30 H30B 109.5 . .
H30A C30 H30B 109.5 . .
C29 C30 H30C 109.5 . .
H30A C30 H30C 109.5 . .
H30B C30 H30C 109.5 . .

loop_
_geom_bond_atom_site_label_1
_geom_bond_atom_site_label_2
_geom_bond_distance
_geom_bond_site_symmetry_2
O1 C20 1.2184(13) .
N1 C20 1.4128(14) .
N1 C6 1.4191(15) .
N1 C5 1.4285(15) .
C1 C2 1.370(2) .
C1 C12 1.371(2) .
C1 H1 0.9300 .
C2 C3 1.380(2) .
C2 H2 0.9300 .
C3 C4 1.3894(19) .
C3 H3 0.9300 .
C4 C13 1.3885(18) .
C4 C5 1.4866(18) .
C5 C29 1.3477(18) .
C6 C7 1.3651(17) .
C6 C23 1.4800(17) .
C7 C14 1.4540(16) .
C7 C8 1.4939(16) .
C8 C21 1.3839(17) .
C8 C9 1.3902(19) .
C9 C10 1.3780(19) .
C9 H9 0.9300 .
C10 C11 1.372(2) .
C10 H10 0.9300 .
C11 C22 1.372(2) .
C11 H11 0.9300 .
C12 C13 1.385(2) .
C12 H12 0.9300 .
C13 H13 0.9300 .
C14 C19 1.4015(16) .
C14 C15 1.4109(17) .
C15 C16 1.3708(19) .
C15 H15 0.9300 .
C16 C17 1.393(2) .
C16 H16 0.9300 .
C17 C18 1.3694(19) .
C17 H17 0.9300 .
C18 C19 1.4005(16) .
C18 H18 0.9300 .
C19 C20 1.4580(16) .
C21 C22 1.3870(19) .
C21 H21 0.9300 .
C22 H22 0.9300 .
C23 C24 1.397(2) .
C23 C28 1.408(2) .
C24 C25 1.382(2) .
C24 H24 0.9300 .
C25 C26 1.375(3) .
C25 H25 0.9300 .
C26 C27 1.362(3) .
C26 H26 0.9300 .
C27 C28 1.403(2) .
C27 H27 0.9300 .
C28 C29 1.457(2) .
C29 C30 1.505(2) .
C30 H30A 0.9600 .
C30 H30B 0.9600 .
C30 H30C 0.9600 .
